data_4341830
loop_
_publ_author_name
'Ling, Jie'
'Hobbs, Franklin'
'Prendergast, Steven'
'Adelani, Pius O.'
'Babo, Jean-Marie'
'Qiu, Jie'
'Weng, Zhehui'
'Burns, Peter C.'

_publ_section_title
;
 Hybrid Uranium-Transition-Metal Oxide Cage Clusters.
;
_journal_name_full 'Inorganic chemistry'
_journal_page_first 141201075026001
_journal_paper_doi 10.1021/ic5018449
_journal_year 2014
_chemical_formula_moiety '[(UO2)48(O2)12(WO5)6(PO4)48](H2O)88'
_chemical_formula_sum 'O430 P48 U48 W6'
_chemical_formula_weight 20895.10
_chemical_melting_point ?
_chemical_name_common U48W6P48
_chemical_name_systematic
; 
 ? 
;
_space_group_IT_number 85
_symmetry_cell_setting tetragonal
_symmetry_space_group_name_Hall '-P 4a'
_symmetry_space_group_name_H-M 'P 4/n :2'
_atom_sites_solution_hydrogens none
_atom_sites_solution_primary direct
_atom_sites_solution_secondary difmap
_audit_creation_method SHELXL-97
_cell_angle_alpha 90.00
_cell_angle_beta 90.00
_cell_angle_gamma 90.00
_cell_formula_units_Z 2
_cell_length_a 29.632(3)
_cell_length_b 29.632(3)
_cell_length_c 34.132(4)
_cell_measurement_reflns_used 18816
_cell_measurement_temperature 100(2)
_cell_measurement_theta_max 22.18
_cell_measurement_theta_min 1.14
_cell_volume 29970(6)
_computing_cell_refinement 'SMART SAINT'
_computing_data_collection SMART
_computing_data_reduction SAINT
_computing_molecular_graphics 'SHELXP-97 (Sheldrick, 1997)'
_computing_publication_material 'SHELCIF-97 (Sheldrick, 2000)'
_computing_structure_refinement 'SHELXL-97 (Sheldrick, 1997)'
_computing_structure_solution 'SHELXS-97 (Sheldrick, 1990)'
_diffrn_ambient_temperature 100(2)
_diffrn_detector_area_resol_mean 0
_diffrn_measured_fraction_theta_full 0.998
_diffrn_measured_fraction_theta_max 0.998
_diffrn_measurement_device_type 'Bruker APEX'
_diffrn_measurement_method '0.3 wide w/ exposures'
_diffrn_radiation_monochromator graphite
_diffrn_radiation_source 'fine-focus sealed tube'
_diffrn_radiation_type MoK\a
_diffrn_radiation_wavelength 0.71073
_diffrn_reflns_av_R_equivalents 0.0793
_diffrn_reflns_av_sigmaI/netI 0.0347
_diffrn_reflns_limit_h_max 31
_diffrn_reflns_limit_h_min -31
_diffrn_reflns_limit_k_max 31
_diffrn_reflns_limit_k_min -31
_diffrn_reflns_limit_l_max 36
_diffrn_reflns_limit_l_min -36
_diffrn_reflns_number 229553
_diffrn_reflns_theta_full 22.18
_diffrn_reflns_theta_max 22.18
_diffrn_reflns_theta_min 1.14
_diffrn_standards_decay_% 0
_diffrn_standards_interval_count N/A
_diffrn_standards_interval_time N/A
_diffrn_standards_number N/A
_exptl_absorpt_coefficient_mu 14.279
_exptl_absorpt_correction_T_max 0.534
_exptl_absorpt_correction_T_min 0.454
_exptl_absorpt_correction_type multi-scan
_exptl_absorpt_process_details SADABS
_exptl_crystal_colour yellow
_exptl_crystal_density_diffrn 2.315
_exptl_crystal_density_meas ?
_exptl_crystal_density_method 'not measured'
_exptl_crystal_description block
_exptl_crystal_F_000 18040
_exptl_crystal_size_max 0.056
_exptl_crystal_size_mid 0.050
_exptl_crystal_size_min 0.044
_refine_diff_density_max 6.682
_refine_diff_density_min -7.433
_refine_diff_density_rms 0.455
_refine_ls_extinction_method none
_refine_ls_goodness_of_fit_ref 1.093
_refine_ls_hydrogen_treatment none
_refine_ls_matrix_type full
_refine_ls_number_parameters 664
_refine_ls_number_reflns 18816
_refine_ls_number_restraints 24
_refine_ls_restrained_S_all 1.096
_refine_ls_R_factor_all 0.1189
_refine_ls_R_factor_gt 0.0940
_refine_ls_shift/su_max 0.148
_refine_ls_shift/su_mean 0.003
_refine_ls_structure_factor_coef Fsqd
_refine_ls_weighting_details 'calc w=1/[\s^2^(Fo^2^)+(0.0743P)^2^+4996.3833P] where P=(Fo^2^+2Fc^2^)/3'
_refine_ls_weighting_scheme calc
_refine_ls_wR_factor_gt 0.2223
_refine_ls_wR_factor_ref 0.2424
_reflns_number_gt 14893
_reflns_number_total 18816
_reflns_threshold_expression >2sigma(I)
_cod_data_source_file ic5018449_si_004.cif
_cod_data_source_block p4n
_cod_depositor_comments
;
The following automatic conversions were performed:

'_chemical_melting_point' value 'n/a' was changed to '?' - the value
is undefined or not given.

Automatic conversion script
Id: cif_fix_values 2935 2014-11-11 08:27:57Z andrius 

The following automatic conversions were performed:

'_exptl_crystal_density_meas' value 'n/a' was changed to '?' - the
value is perceived as not measured.

Automatic conversion script
Id: cif_fix_values 3008 2015-01-20 13:52:24Z robertas 
;
_cod_original_sg_symbol_H-M P4/n
_cod_database_code 4341830
_shelx_f_squared_multiplier 1.000

loop_
_symmetry_equiv_pos_as_xyz
'x, y, z'
'-x+1/2, -y+1/2, z'
'-y+1/2, x, z'
'y, -x+1/2, z'
'-x, -y, -z'
'x-1/2, y-1/2, -z'
'y-1/2, -x, -z'
'-y, x-1/2, -z'

loop_
_atom_site_label
_atom_site_type_symbol
_atom_site_fract_x
_atom_site_fract_y
_atom_site_fract_z
_atom_site_U_iso_or_equiv
_atom_site_adp_type
_atom_site_occupancy
_atom_site_symmetry_multiplicity
_atom_site_calc_flag
_atom_site_refinement_flags
U1 U 0.58193(5) 0.40123(5) 0.23208(4) 0.0371(3) Uani 1 1 d .
U2 U 0.76749(4) 0.52814(5) -0.02911(4) 0.0376(3) Uani 1 1 d .
U3 U 0.75710(4) 0.39731(4) 0.33314(3) 0.0321(3) Uani 1 1 d .
U4 U 0.78236(4) 0.43509(4) 0.44406(3) 0.0292(3) Uani 1 1 d .
U5 U 0.90465(4) 0.41679(5) 0.29651(3) 0.0342(3) Uani 1 1 d .
U6 U 0.81779(4) 0.66555(4) 0.55874(5) 0.0413(4) Uani 1 1 d .
U7 U 0.86048(5) 0.41721(5) 0.16939(4) 0.0435(4) Uani 1 1 d .
U8 U 1.02600(5) 0.46986(5) 0.26869(4) 0.0375(3) Uani 1 1 d .
U9 U 0.71424(5) 0.64718(5) -0.06313(4) 0.0414(4) Uani 1 1 d .
U10 U 0.71401(5) 0.38929(5) 0.20543(4) 0.0369(3) Uani 1 1 d .
U11 U 0.80788(5) 0.53496(4) 0.52604(4) 0.0405(4) Uani 1 1 d .
U12 U 0.82161(6) 0.45029(6) 0.05946(4) 0.0584(5) Uani 1 1 d .
W1 W 0.81468(5) 0.36654(5) 0.25037(4) 0.0372(4) Uani 1 1 d .
W2 W 0.7500 0.7500 0.59458(10) 0.0404(7) Uani 1 4 d S
W3 W 0.7500 0.7500 -0.09655(8) 0.0469(8) Uani 1 4 d S
P1 P 0.8285(4) 0.5975(4) -0.0725(4) 0.058(3) Uani 1 1 d .
P2 P 0.6816(4) 0.4334(6) 0.4153(4) 0.081(4) Uani 1 1 d .
P3 P 0.9089(6) 0.4933(5) 0.0917(4) 0.082(4) Uani 1 1 d .
P4 P 0.6085(5) 0.4031(5) 0.1443(4) 0.079(4) Uani 1 1 d U
P5 P 0.9021(5) 0.5851(5) 0.5142(5) 0.085(4) Uani 1 1 d U
P6 P 0.6484(3) 0.3720(4) 0.2974(3) 0.043(2) Uani 1 1 d .
P7 P 0.9727(4) 0.4154(4) 0.2051(3) 0.046(3) Uani 1 1 d .
P8 P 0.7603(3) 0.3888(4) 0.1100(2) 0.040(2) Uani 1 1 d .
P9 P 0.6634(4) 0.5436(4) -0.0208(4) 0.059(3) Uani 1 1 d U
P10 P 0.8615(4) 0.4001(5) 0.3931(4) 0.069(3) Uani 1 1 d U
P11 P 0.9907(3) 0.4808(4) 0.3538(3) 0.044(2) Uani 1 1 d .
P12 P 0.7268(3) 0.5807(3) 0.5686(4) 0.051(3) Uani 1 1 d .
O1 O 1.0897(7) 0.5166(7) 0.2708(6) 0.036(5) Uiso 1 1 d .
O2 O 0.8226(7) 0.4644(7) 0.4968(6) 0.033(5) Uiso 1 1 d .
O3 O 0.7745(8) 0.5987(8) 0.5606(7) 0.043(6) Uiso 1 1 d .
O4 O 0.9423(8) 0.4701(8) 0.0841(7) 0.042(6) Uiso 1 1 d .
O5 O 1.0623(8) 0.4224(8) 0.2786(7) 0.041(6) Uiso 1 1 d .
O6 O 0.5997(8) 0.3901(8) 0.2990(7) 0.043(6) Uiso 1 1 d .
O7 O 0.6578(7) 0.3763(7) 0.2528(7) 0.038(6) Uiso 1 1 d .
O8 O 0.9632(7) 0.4205(7) 0.2505(6) 0.034(5) Uiso 1 1 d .
O9 O 0.8281(7) 0.3868(7) 0.3009(6) 0.035(5) Uiso 1 1 d .
O10 O 0.7529(8) 0.4102(8) 0.0691(7) 0.040(6) Uiso 1 1 d .
O11 O 0.7770(7) 0.5983(7) -0.0647(6) 0.034(5) Uiso 1 1 d .
O12 O 0.7947(7) 0.3845(7) 0.2004(6) 0.037(5) Uiso 1 1 d .
O13 O 0.9730(8) 0.4486(8) 0.3213(7) 0.042(6) Uiso 1 1 d .
O14 O 1.0819(8) 0.5036(8) 0.2289(7) 0.043(6) Uiso 1 1 d .
O15 O 0.6819(8) 0.4046(8) 0.3190(7) 0.045(6) Uiso 1 1 d .
O16 O 0.8086(8) 0.7436(8) 0.5790(7) 0.047(6) Uiso 1 1 d .
O17 O 0.8261(8) 0.5111(8) 0.5721(7) 0.048(6) Uiso 1 1 d .
O18 O 0.7547(7) 0.3759(7) 0.2653(6) 0.036(5) Uiso 1 1 d .
O19 O 1.0007(8) 0.4565(8) 0.3910(7) 0.046(6) Uiso 1 1 d .
O20 O 0.9881(8) 0.5167(8) 0.2591(7) 0.047(6) Uiso 1 1 d .
O21 O 0.8707(8) 0.3924(8) 0.2356(7) 0.042(6) Uiso 1 1 d .
O22 O 0.9227(8) 0.3615(8) 0.3064(7) 0.042(6) Uiso 1 1 d .
O23 O 0.6603(15) 0.4756(15) 0.3952(13) 0.117(14) Uiso 1 1 d .
O24 O 1.0162(8) 0.4450(8) 0.2006(7) 0.042(6) Uiso 1 1 d .
O25 O 0.8109(8) 0.4005(8) 0.3831(7) 0.039(6) Uiso 1 1 d .
O26 O 0.7741(7) 0.4652(7) 0.5081(6) 0.036(5) Uiso 1 1 d .
O27 O 0.8470(9) 0.4000(9) 0.0406(8) 0.054(7) Uiso 1 1 d .
O28 O 0.7129(8) 0.3305(8) 0.1957(7) 0.043(6) Uiso 1 1 d .
O29 O 0.7520(9) 0.3403(9) 0.3431(7) 0.051(7) Uiso 1 1 d .
O30 O 0.7248(8) 0.4153(8) 0.3944(7) 0.041(6) Uiso 1 1 d .
O31 O 0.7626(8) 0.3388(8) 0.1097(7) 0.049(6) Uiso 1 1 d .
O32 O 0.7618(9) 0.4546(9) 0.3227(8) 0.052(7) Uiso 1 1 d .
O33 O 0.6963(9) 0.7230(8) -0.0799(7) 0.050(7) Uiso 1 1 d .
O34 O 0.8079(8) 0.4094(8) 0.1198(7) 0.048(6) Uiso 1 1 d .
O35 O 0.7802(8) 0.3814(9) 0.4656(7) 0.050(7) Uiso 1 1 d .
O36 O 0.7770(8) 0.4584(8) 0.0029(7) 0.043(6) Uiso 1 1 d .
O37 O 0.8795(7) 0.3637(7) 0.1538(6) 0.034(5) Uiso 1 1 d .
O38 O 0.6989(8) 0.5728(8) -0.0441(7) 0.049(6) Uiso 1 1 d .
O39 O 0.6408(8) 0.3970(8) 0.1799(7) 0.044(6) Uiso 1 1 d .
O40 O 0.7240(8) 0.6630(8) -0.0136(7) 0.049(7) Uiso 1 1 d .
O41 O 0.8320(8) 0.6538(8) 0.6075(7) 0.047(6) Uiso 1 1 d .
O42 O 0.5972(8) 0.4595(8) 0.2371(7) 0.046(6) Uiso 1 1 d .
O43 O 0.7148(9) 0.4475(9) 0.2161(8) 0.052(7) Uiso 1 1 d .
O44 O 0.8216(8) 0.4787(8) -0.0048(7) 0.040(6) Uiso 1 1 d .
O45 O 0.9813(8) 0.3664(8) 0.1926(7) 0.044(6) Uiso 1 1 d .
O46 O 0.7633(8) 0.4977(8) -0.0738(7) 0.039(6) Uiso 1 1 d .
O47 O 0.9330(8) 0.4381(8) 0.1827(7) 0.046(6) Uiso 1 1 d .
O48 O 0.5683(8) 0.3426(8) 0.2266(7) 0.047(6) Uiso 1 1 d .
O49 O 0.7303(9) 0.5335(9) 0.5487(8) 0.052(7) Uiso 1 1 d .
O50 O 0.8223(9) 0.3101(8) 0.2502(7) 0.051(7) Uiso 1 1 d .
O51 O 0.8858(10) 0.4311(10) 0.3606(9) 0.068(8) Uiso 1 1 d .
O52 O 0.7052(9) 0.6338(9) -0.1131(8) 0.053(7) Uiso 1 1 d .
O53 O 0.8848(9) 0.4707(9) 0.2857(7) 0.051(7) Uiso 1 1 d .
O54 O 0.6941(9) 0.6111(9) 0.5455(8) 0.053(7) Uiso 1 1 d .
O55 O 0.6939(9) 0.5008(9) -0.0095(8) 0.056(7) Uiso 1 1 d .
O56 O 0.7701(9) 0.5592(9) 0.0154(8) 0.052(7) Uiso 1 1 d .
O57 O 0.7264(9) 0.4059(9) 0.1401(8) 0.059(7) Uiso 1 1 d .
O58 O 1.0354(9) 0.4967(9) 0.3347(8) 0.054(7) Uiso 1 1 d .
O59 O 0.8016(9) 0.6779(9) 0.5107(8) 0.054(7) Uiso 1 1 d .
O60 O 0.8570(9) 0.6015(9) 0.5348(8) 0.059(7) Uiso 1 1 d .
O61 O 0.7500 0.7500 0.6450(17) 0.066(16) Uiso 1 4 d S
O62 O 0.8407(10) 0.5540(10) -0.0490(8) 0.063(8) Uiso 1 1 d .
O63 O 0.9190(11) 0.5347(11) 0.2054(10) 0.079(9) Uiso 1 1 d .
O64 O 0.7806(10) 0.4893(10) 0.4206(9) 0.068(8) Uiso 1 1 d .
O65 O 0.7500 0.7500 -0.1479(18) 0.072(17) Uiso 1 4 d S
O66 O 0.8798(9) 0.4536(10) 0.1111(8) 0.062(8) Uiso 1 1 d .
O67 O 0.8492(9) 0.6375(9) -0.0529(8) 0.060(7) Uiso 1 1 d .
O68 O 0.7027(11) 0.4413(11) 0.4565(9) 0.074(9) Uiso 1 1 d .
O69 O 0.6809(12) 0.3841(11) 0.5210(10) 0.084(10) Uiso 1 1 d .
O70 O 0.6510(10) 0.3254(10) 0.3103(9) 0.069(8) Uiso 1 1 d .
O71 O 0.7155(11) 0.5771(11) 0.6108(10) 0.079(9) Uiso 1 1 d .
O72 O 0.8400(10) 0.4698(10) 0.1855(9) 0.067(8) Uiso 1 1 d .
O73 O 0.9590(10) 0.5190(10) 0.3592(9) 0.072(9) Uiso 1 1 d .
O74 O 0.5956(13) 0.3910(13) 0.4845(11) 0.100(12) Uiso 1 1 d .
O75 O 0.7952(10) 0.5007(10) 0.0803(9) 0.073(9) Uiso 1 1 d .
O76 O 1.0615(14) 0.5173(14) 0.4361(12) 0.113(13) Uiso 1 1 d .
O77 O 0.6238(11) 0.5297(11) -0.0453(10) 0.080(9) Uiso 1 1 d .
O78 O 0.5605(11) 0.4076(11) 0.1647(10) 0.078(9) Uiso 1 1 d .
O79 O 0.8615(15) 0.4273(15) 0.4320(13) 0.123(15) Uiso 1 1 d .
O80 O 0.9272(13) 0.3001(13) 0.2245(11) 0.098(11) Uiso 1 1 d .
O81 O 0.7896(10) 0.5605(10) 0.4819(9) 0.072(9) Uiso 1 1 d .
O82 O 0.6476(13) 0.3964(12) 0.4172(11) 0.093(11) Uiso 1 1 d .
O83 O 0.9581(13) 0.3814(13) 0.0965(12) 0.105(12) Uiso 1 1 d .
O84 O 0.8815(11) 0.5007(11) 0.0522(10) 0.083(10) Uiso 1 1 d .
O85 O 0.8359(12) 0.5942(12) -0.1164(11) 0.091(11) Uiso 1 1 d .
O86 O 0.7610(14) 0.4075(14) 0.5700(13) 0.115(13) Uiso 1 1 d .
O87 O 0.6768(15) 0.5199(15) 0.4875(13) 0.123(14) Uiso 1 1 d .
O88 O 0.8951(19) 0.6135(19) 0.4735(16) 0.157(19) Uiso 1 1 d .
O89 O 0.6468(12) 0.5696(12) 0.0148(11) 0.091(11) Uiso 1 1 d .
O90 O 0.8866(13) 0.5356(13) 0.5054(11) 0.099(11) Uiso 1 1 d .
O91 O 0.9432(13) 0.5877(13) 0.5373(11) 0.096(11) Uiso 1 1 d .
O92 O 0.6074(17) 0.3569(17) 0.1206(15) 0.138(17) Uiso 1 1 d .
O93 O 0.6192(18) 0.4418(18) 0.1268(15) 0.146(18) Uiso 1 1 d .
O94 O 0.9157(13) 0.5354(13) 0.1144(12) 0.101(12) Uiso 1 1 d .
O95 O 0.8757(16) 0.3492(16) 0.3950(14) 0.133(16) Uiso 1 1 d .
O96 O 0.7947(16) 0.2722(16) 0.1630(14) 0.129(15) Uiso 1 1 d .
O97 O 0.7205(15) 0.6261(15) 0.4615(13) 0.121(14) Uiso 1 1 d .
O98 O 0.9969(16) 0.5849(16) 0.4386(14) 0.131(16) Uiso 1 1 d .
O99 O 0.9179(16) 0.3197(16) 0.0465(14) 0.131(16) Uiso 1 1 d .
O100 O 0.784(2) 0.293(2) 0.4186(17) 0.17(2) Uiso 1 1 d .
O101 O 1.0134(12) 0.5152(12) 0.1525(10) 0.086(10) Uiso 1 1 d .
O102 O 1.1014(16) 0.5641(16) 0.3789(14) 0.128(15) Uiso 1 1 d .
O103 O 0.8442(15) 0.5181(16) 0.3550(13) 0.125(15) Uiso 1 1 d .
O104 O 0.6267(18) 0.5708(18) 0.6285(16) 0.153(19) Uiso 1 1 d .
O105 O 0.7130(17) 0.4439(16) -0.1288(14) 0.136(16) Uiso 1 1 d .
O106 O 0.5473(16) 0.4835(16) -0.0115(14) 0.132(16) Uiso 1 1 d .
O107 O 0.5402(16) 0.6193(17) 0.6386(14) 0.136(16) Uiso 1 1 d .
O108 O 1.1883(17) 0.5660(17) 0.3564(15) 0.139(17) Uiso 1 1 d .
O109 O 0.9114(18) 0.4912(18) 0.4440(16) 0.152(19) Uiso 1 1 d .

loop_
_atom_site_aniso_label
_atom_site_aniso_U_11
_atom_site_aniso_U_22
_atom_site_aniso_U_33
_atom_site_aniso_U_23
_atom_site_aniso_U_13
_atom_site_aniso_U_12
U1 0.0410(8) 0.0456(8) 0.0246(7) 0.0055(6) -0.0036(6) 0.0160(6)
U2 0.0342(7) 0.0546(9) 0.0240(7) 0.0070(6) -0.0053(6) -0.0135(6)
U3 0.0281(7) 0.0464(8) 0.0217(6) 0.0059(6) -0.0020(5) -0.0113(6)
U4 0.0287(7) 0.0344(7) 0.0245(6) 0.0005(5) 0.0012(5) -0.0073(5)
U5 0.0348(7) 0.0502(8) 0.0175(6) 0.0038(6) -0.0029(5) 0.0032(6)
U6 0.0256(7) 0.0206(7) 0.0777(11) -0.0053(7) -0.0088(7) -0.0001(5)
U7 0.0513(9) 0.0602(9) 0.0188(7) 0.0108(6) -0.0075(6) -0.0178(7)
U8 0.0496(8) 0.0420(8) 0.0209(7) 0.0004(6) -0.0070(6) -0.0204(6)
U9 0.0424(8) 0.0494(9) 0.0324(7) -0.0152(6) -0.0016(6) 0.0000(7)
U10 0.0435(8) 0.0479(8) 0.0191(6) 0.0028(6) -0.0008(6) 0.0053(6)
U11 0.0574(9) 0.0198(7) 0.0443(8) -0.0025(6) 0.0021(7) -0.0045(6)
U12 0.0870(12) 0.0672(11) 0.0209(7) 0.0147(7) -0.0164(7) -0.0268(9)
W1 0.0409(8) 0.0507(9) 0.0201(7) 0.0059(6) -0.0010(6) -0.0058(7)
W2 0.0241(9) 0.0241(9) 0.073(2) 0.000 0.000 0.000
W3 0.0573(13) 0.0573(13) 0.0260(16) 0.000 0.000 0.000
P1 0.054(7) 0.043(6) 0.076(8) 0.000(6) 0.034(6) -0.002(5)
P2 0.057(8) 0.137(13) 0.049(7) -0.010(8) 0.002(6) 0.021(8)
P3 0.104(11) 0.092(10) 0.051(8) 0.027(7) -0.008(7) -0.016(9)
P4 0.076(5) 0.093(5) 0.069(5) 0.008(4) -0.003(4) 0.022(4)
P5 0.094(6) 0.072(5) 0.088(6) -0.004(4) 0.016(4) -0.003(4)
P6 0.028(5) 0.071(7) 0.029(5) 0.024(5) -0.008(4) -0.019(5)
P7 0.058(6) 0.063(7) 0.017(5) -0.005(4) -0.001(4) -0.033(5)
P8 0.037(5) 0.063(7) 0.019(5) 0.011(4) 0.002(4) 0.007(5)
P9 0.055(4) 0.055(4) 0.068(5) -0.017(4) 0.008(4) -0.013(4)
P10 0.061(5) 0.092(5) 0.054(5) 0.002(4) 0.003(4) 0.008(4)
P11 0.045(6) 0.056(6) 0.029(5) -0.016(5) -0.013(4) 0.011(5)
P12 0.026(5) 0.021(5) 0.106(9) 0.005(5) -0.004(5) -0.002(4)

loop_
_atom_type_symbol
_atom_type_description
_atom_type_scat_dispersion_real
_atom_type_scat_dispersion_imag
_atom_type_scat_source
O O 0.0106 0.0060 'International Tables Vol C Tables 4.2.6.8 and 6.1.1.4'
P P 0.1023 0.0942 'International Tables Vol C Tables 4.2.6.8 and 6.1.1.4'
W W -0.8490 6.8722 'International Tables Vol C Tables 4.2.6.8 and 6.1.1.4'
U U -9.6767 9.6646 'International Tables Vol C Tables 4.2.6.8 and 6.1.1.4'

loop_
_geom_angle_atom_site_label_1
_geom_angle_atom_site_label_2
_geom_angle_atom_site_label_3
_geom_angle
_geom_angle_site_symmetry_1
_geom_angle_site_symmetry_3
O42 U1 O48 178.4(11) . .
O42 U1 O1 92.5(9) . 4_565
O48 U1 O1 89.1(9) . 4_565
O42 U1 O6 89.2(10) . .
O48 U1 O6 90.9(10) . .
O1 U1 O6 69.9(8) 4_565 .
O42 U1 O14 92.7(10) . 4_565
O48 U1 O14 88.8(10) . 4_565
O1 U1 O14 36.9(8) 4_565 4_565
O6 U1 O14 106.9(8) . 4_565
O42 U1 O78 94.8(11) . .
O48 U1 O78 85.2(11) . .
O1 U1 O78 108.2(9) 4_565 .
O6 U1 O78 175.7(10) . .
O14 U1 O78 71.4(10) 4_565 .
O42 U1 O7 91.8(9) . .
O48 U1 O7 86.9(9) . .
O1 U1 O7 128.3(7) 4_565 .
O6 U1 O7 58.7(8) . .
O14 U1 O7 164.8(8) 4_565 .
O78 U1 O7 122.7(9) . .
O42 U1 O39 86.6(9) . .
O48 U1 O39 92.0(10) . .
O1 U1 O39 168.2(8) 4_565 .
O6 U1 O39 121.8(8) . .
O14 U1 O39 131.3(8) 4_565 .
O78 U1 O39 60.2(10) . .
O7 U1 O39 63.5(8) . .
O42 U1 P4 90.7(8) . .
O48 U1 P4 88.5(8) . .
O1 U1 P4 138.4(6) 4_565 .
O6 U1 P4 151.6(6) . .
O14 U1 P4 101.6(6) 4_565 .
O78 U1 P4 30.3(8) . .
O7 U1 P4 92.9(6) . .
O39 U1 P4 29.9(6) . .
O42 U1 P6 92.3(8) . .
O48 U1 P6 87.0(8) . .
O1 U1 P6 98.6(6) 4_565 .
O6 U1 P6 29.0(6) . .
O14 U1 P6 135.4(6) 4_565 .
O78 U1 P6 151.9(8) . .
O7 U1 P6 29.7(6) . .
O39 U1 P6 93.1(6) . .
P4 U1 P6 122.6(3) . .
O42 U1 U10 82.1(8) . .
O48 U1 U10 96.3(8) . .
O1 U1 U10 158.8(5) 4_565 .
O6 U1 U10 89.4(6) . .
O14 U1 U10 162.9(6) 4_565 .
O78 U1 U10 92.7(8) . .
O7 U1 U10 32.3(5) . .
O39 U1 U10 32.5(5) . .
P4 U1 U10 62.4(3) . .
P6 U1 U10 61.36(17) . .
O46 U2 O56 178.3(11) . .
O46 U2 O44 92.0(9) . .
O56 U2 O44 89.5(10) . .
O46 U2 O36 87.8(9) . .
O56 U2 O36 93.1(10) . .
O44 U2 O36 36.7(8) . .
O46 U2 O62 88.9(10) . .
O56 U2 O62 92.1(11) . .
O44 U2 O62 71.2(9) . .
O36 U2 O62 107.6(9) . .
O46 U2 O55 90.3(10) . .
O56 U2 O55 88.6(10) . .
O44 U2 O55 108.1(8) . .
O36 U2 O55 71.7(8) . .
O62 U2 O55 179.0(10) . .
O46 U2 O11 90.7(9) . .
O56 U2 O11 88.8(10) . .
O44 U2 O11 129.7(8) . .
O36 U2 O11 166.2(8) . .
O62 U2 O11 58.6(9) . .
O55 U2 O11 122.0(8) . .
O46 U2 O38 92.1(9) . .
O56 U2 O38 86.3(10) . .
O44 U2 O38 167.3(8) . .
O36 U2 O38 131.5(8) . .
O62 U2 O38 120.9(9) . .
O55 U2 O38 59.8(9) . .
O11 U2 O38 62.2(8) . .
O46 U2 P1 88.1(8) . .
O56 U2 P1 92.2(9) . .
O44 U2 P1 100.7(6) . .
O36 U2 P1 136.9(6) . .
O62 U2 P1 29.4(7) . .
O55 U2 P1 151.2(7) . .
O11 U2 P1 29.3(6) . .
O38 U2 P1 91.5(6) . .
O46 U2 P9 94.8(8) . .
O56 U2 P9 83.7(9) . .
O44 U2 P9 137.7(6) . .
O36 U2 P9 101.8(6) . .
O62 U2 P9 150.5(7) . .
O55 U2 P9 30.3(7) . .
O11 U2 P9 92.0(6) . .
O38 U2 P9 29.8(6) . .
P1 U2 P9 121.2(3) . .
O46 U2 U9 99.7(7) . .
O56 U2 U9 79.0(8) . .
O44 U2 U9 157.4(6) . .
O36 U2 U9 161.4(6) . .
O62 U2 U9 89.6(7) . .
O55 U2 U9 91.2(6) . .
O11 U2 U9 32.0(5) . .
O38 U2 U9 32.2(6) . .
P1 U2 U9 60.8(2) . .
P9 U2 U9 60.9(2) . .
O29 U3 O32 179.4(13) . .
O29 U3 O15 92.8(10) . .
O32 U3 O15 86.7(10) . .
O29 U3 O25 87.5(10) . .
O32 U3 O25 93.2(10) . .
O15 U3 O25 144.4(8) . .
O29 U3 O30 90.7(10) . .
O32 U3 O30 89.6(10) . .
O15 U3 O30 76.7(8) . .
O25 U3 O30 67.7(8) . .
O29 U3 O9 92.2(10) . .
O32 U3 O9 87.9(10) . .
O15 U3 O9 140.4(8) . .
O25 U3 O9 75.0(8) . .
O30 U3 O9 142.4(8) . .
O29 U3 O18 85.9(10) . .
O32 U3 O18 93.6(10) . .
O15 U3 O18 78.1(8) . .
O25 U3 O18 137.3(8) . .
O30 U3 O18 154.4(8) . .
O9 U3 O18 63.2(7) . .
O29 U3 W1 86.8(8) . .
O32 U3 W1 92.9(8) . .
O15 U3 W1 109.7(6) . .
O25 U3 W1 105.9(6) . .
O30 U3 W1 173.2(6) . .
O9 U3 W1 31.6(5) . .
O18 U3 W1 31.7(5) . .
O29 U3 U4 96.0(8) . .
O32 U3 U4 84.6(8) . .
O15 U3 U4 110.7(6) . .
O25 U3 U4 34.3(6) . .
O30 U3 U4 34.7(6) . .
O9 U3 U4 107.8(5) . .
O18 U3 U4 170.9(5) . .
W1 U3 U4 139.36(5) . .
O35 U4 O64 175.9(13) . .
O35 U4 O2 91.9(10) . .
O64 U4 O2 91.5(11) . .
O35 U4 O26 87.2(10) . .
O64 U4 O26 94.1(11) . .
O2 U4 O26 36.9(7) . .
O35 U4 O79 91.1(14) . .
O64 U4 O79 92.2(14) . .
O2 U4 O79 70.5(12) . .
O26 U4 O79 107.2(12) . .
O35 U4 O68 87.7(11) . .
O64 U4 O68 89.0(12) . .
O2 U4 O68 109.7(9) . .
O26 U4 O68 73.0(9) . .
O79 U4 O68 178.8(13) . .
O35 U4 O25 89.3(10) . .
O64 U4 O25 90.3(11) . .
O2 U4 O25 129.2(7) . .
O26 U4 O25 165.4(7) . .
O79 U4 O25 58.6(12) . .
O68 U4 O25 121.1(9) . .
O35 U4 O30 92.7(10) . .
O64 U4 O30 83.5(11) . .
O2 U4 O30 166.2(7) . .
O26 U4 O30 130.5(8) . .
O79 U4 O30 122.3(12) . .
O68 U4 O30 57.5(9) . .
O25 U4 O30 63.9(7) . .
O35 U4 P10 87.7(9) . .
O64 U4 P10 94.1(10) . .
O2 U4 P10 99.9(6) . .
O26 U4 P10 136.1(6) . .
O79 U4 P10 29.5(11) . .
O68 U4 P10 150.2(8) . .
O25 U4 P10 29.4(6) . .
O30 U4 P10 93.3(6) . .
O35 U4 P2 94.7(9) . .
O64 U4 P2 81.2(10) . .
O2 U4 P2 137.2(6) . .
O26 U4 P2 101.3(6) . .
O79 U4 P2 151.1(11) . .
O68 U4 P2 28.9(8) . .
O25 U4 P2 93.2(6) . .
O30 U4 P2 29.3(6) . .
P10 U4 P2 122.5(3) . .
O35 U4 U3 97.7(8) . .
O64 U4 U3 79.9(10) . .
O2 U4 U3 158.2(5) . .
O26 U4 U3 162.4(5) . .
O79 U4 U3 89.6(11) . .
O68 U4 U3 90.3(8) . .
O25 U4 U3 32.2(5) . .
O30 U4 U3 32.9(5) . .
P10 U4 U3 61.2(2) . .
P2 U4 U3 61.6(2) . .
O53 U5 O22 177.7(12) . .
O53 U5 O51 87.2(11) . .
O22 U5 O51 93.6(11) . .
O53 U5 O8 93.7(10) . .
O22 U5 O8 86.9(9) . .
O51 U5 O8 144.1(9) . .
O53 U5 O13 90.0(10) . .
O22 U5 O13 92.4(9) . .
O51 U5 O13 78.3(9) . .
O8 U5 O13 65.9(8) . .
O53 U5 O21 87.3(10) . .
O22 U5 O21 90.7(9) . .
O51 U5 O21 140.6(9) . .
O8 U5 O21 75.3(8) . .
O13 U5 O21 140.7(8) . .
O53 U5 O9 91.9(10) . .
O22 U5 O9 86.1(9) . .
O51 U5 O9 77.5(9) . .
O8 U5 O9 138.3(7) . .
O13 U5 O9 155.5(8) . .
O21 U5 O9 63.7(7) . .
O53 U5 W1 92.2(8) . .
O22 U5 W1 85.4(8) . .
O51 U5 W1 109.1(8) . .
O8 U5 W1 106.7(5) . .
O13 U5 W1 172.4(6) . .
O21 U5 W1 32.3(6) . .
O9 U5 W1 31.7(5) . .
O53 U5 U8 83.9(8) . .
O22 U5 U8 97.8(8) . .
O51 U5 U8 111.6(7) . .
O8 U5 U8 33.4(5) . .
O13 U5 U8 34.4(6) . .
O21 U5 U8 106.5(6) . .
O9 U5 U8 169.7(5) . .
W1 U5 U8 138.76(4) . .
O59 U6 O41 177.9(12) . .
O59 U6 O54 89.4(11) . 3_655
O41 U6 O54 92.2(10) . 3_655
O59 U6 O3 93.0(10) . .
O41 U6 O3 86.5(10) . .
O54 U6 O3 143.8(9) 3_655 .
O59 U6 O60 88.8(11) . .
O41 U6 O60 92.9(10) . .
O54 U6 O60 77.3(9) 3_655 .
O3 U6 O60 66.7(9) . .
O59 U6 O16 87.3(10) . 4_565
O41 U6 O16 90.6(10) . 4_565
O54 U6 O16 139.8(9) 3_655 4_565
O3 U6 O16 76.4(8) . 4_565
O60 U6 O16 142.6(9) . 4_565
O59 U6 O16 92.1(10) . .
O41 U6 O16 86.9(10) . .
O54 U6 O16 79.0(9) 3_655 .
O3 U6 O16 136.9(8) . .
O60 U6 O16 156.2(9) . .
O16 U6 O16 61.1(11) 4_565 .
O59 U6 W2 91.2(9) . .
O41 U6 W2 87.0(8) . .
O54 U6 W2 109.6(6) 3_655 .
O3 U6 W2 106.5(6) . .
O60 U6 W2 173.2(7) . .
O16 U6 W2 30.6(6) 4_565 .
O16 U6 W2 30.6(6) . .
O59 U6 U11 85.5(9) . .
O41 U6 U11 95.2(8) . .
O54 U6 U11 111.3(6) 3_655 .
O3 U6 U11 33.3(6) . .
O60 U6 U11 34.2(7) . .
O16 U6 U11 108.4(6) 4_565 .
O16 U6 U11 169.4(6) . .
W2 U6 U11 138.95(4) . .
O72 U7 O37 178.3(12) . .
O72 U7 O47 91.3(11) . .
O37 U7 O47 90.2(9) . .
O72 U7 O34 94.8(11) . .
O37 U7 O34 84.5(9) . .
O47 U7 O34 143.9(9) . .
O72 U7 O66 86.7(12) . .
O37 U7 O66 94.5(10) . .
O47 U7 O66 79.3(9) . .
O34 U7 O66 65.6(9) . .
O72 U7 O21 91.2(11) . .
O37 U7 O21 88.2(9) . .
O47 U7 O21 77.1(8) . .
O34 U7 O21 138.2(8) . .
O66 U7 O21 156.2(9) . .
O72 U7 O12 86.5(11) . .
O37 U7 O12 91.7(9) . .
O47 U7 O12 141.2(8) . .
O34 U7 O12 74.8(8) . .
O66 U7 O12 139.1(9) . .
O21 U7 O12 64.3(8) . .
O72 U7 W1 90.0(10) . .
O37 U7 W1 88.7(7) . .
O47 U7 W1 109.3(6) . .
O34 U7 W1 106.3(6) . .
O66 U7 W1 170.9(7) . .
O21 U7 W1 32.3(6) . .
O12 U7 W1 32.0(5) . .
O72 U7 U12 88.7(10) . .
O37 U7 U12 91.6(7) . .
O47 U7 U12 112.8(6) . .
O34 U7 U12 32.2(6) . .
O66 U7 U12 33.6(7) . .
O21 U7 U12 170.1(6) . .
O12 U7 U12 105.9(5) . .
W1 U7 U12 137.88(5) . .
O5 U8 O20 178.4(11) . .
O5 U8 O1 88.6(9) . .
O20 U8 O1 93.0(9) . .
O5 U8 O14 91.2(9) . .
O20 U8 O14 90.4(10) . .
O1 U8 O14 37.1(8) . .
O5 U8 O58 90.8(10) . .
O20 U8 O58 89.2(10) . .
O1 U8 O58 71.5(8) . .
O14 U8 O58 108.5(8) . .
O5 U8 O8 92.0(9) . .
O20 U8 O8 86.6(9) . .
O1 U8 O8 166.9(7) . .
O14 U8 O8 129.8(8) . .
O58 U8 O8 121.6(8) . .
O5 U8 O24 90.8(9) . .
O20 U8 O24 89.1(9) . .
O1 U8 O24 107.6(8) . .
O14 U8 O24 70.5(8) . .
O58 U8 O24 178.1(8) . .
O8 U8 O24 59.4(7) . .
O5 U8 O13 92.5(9) . .
O20 U8 O13 86.1(9) . .
O1 U8 O13 129.9(8) . .
O14 U8 O13 166.5(8) . .
O58 U8 O13 58.5(8) . .
O8 U8 O13 63.1(7) . .
O24 U8 O13 122.5(8) . .
O5 U8 P11 96.1(8) . .
O20 U8 P11 83.1(8) . .
O1 U8 P11 100.4(6) . .
O14 U8 P11 136.8(6) . .
O58 U8 P11 29.3(6) . .
O8 U8 P11 92.6(5) . .
O24 U8 P11 151.3(6) . .
O13 U8 P11 29.7(6) . .
O5 U8 P7 91.7(8) . .
O20 U8 P7 87.5(8) . .
O1 U8 P7 137.1(6) . .
O14 U8 P7 100.0(6) . .
O58 U8 P7 151.4(6) . .
O8 U8 P7 29.8(5) . .
O24 U8 P7 29.5(6) . .
O13 U8 P7 93.0(6) . .
P11 U8 P7 122.2(3) . .
O5 U8 U5 100.6(7) . .
O20 U8 U5 77.8(8) . .
O1 U8 U5 160.1(5) . .
O14 U8 U5 157.5(6) . .
O58 U8 U5 90.7(6) . .
O8 U8 U5 31.8(5) . .
O24 U8 U5 90.0(5) . .
O13 U8 U5 33.1(5) . .
P11 U8 U5 61.38(19) . .
P7 U8 U5 60.89(18) . .
O52 U9 O40 177.5(12) . .
O52 U9 O67 90.4(11) . 4_565
O40 U9 O67 90.3(11) . 4_565
O52 U9 O38 91.6(10) . .
O40 U9 O38 90.9(10) . .
O67 U9 O38 79.1(9) 4_565 .
O52 U9 O11 87.7(10) . .
O40 U9 O11 93.2(10) . .
O67 U9 O11 144.2(9) 4_565 .
O38 U9 O11 65.2(8) . .
O52 U9 O33 86.8(10) . .
O40 U9 O33 90.9(10) . .
O67 U9 O33 76.8(9) 4_565 .
O38 U9 O33 155.8(9) . .
O11 U9 O33 138.7(8) . .
O52 U9 O33 91.3(10) . 3_655
O40 U9 O33 86.6(10) . 3_655
O67 U9 O33 139.8(9) 4_565 3_655
O38 U9 O33 141.0(9) . 3_655
O11 U9 O33 76.1(8) . 3_655
O33 U9 O33 63.2(12) . 3_655
O52 U9 W3 85.7(8) . .
O40 U9 W3 91.8(8) . .
O67 U9 W3 108.3(7) 4_565 .
O38 U9 W3 172.1(6) . .
O11 U9 W3 107.2(5) . .
O33 U9 W3 31.6(6) . .
O33 U9 W3 31.9(6) 3_655 .
O52 U9 U2 98.1(8) . .
O40 U9 U2 83.9(8) . .
O67 U9 U2 112.5(7) 4_565 .
O38 U9 U2 34.2(6) . .
O11 U9 U2 33.0(5) . .
O33 U9 U2 169.3(6) . .
O33 U9 U2 107.0(6) 3_655 .
W3 U9 U2 138.88(4) . .
O43 U10 O28 178.8(12) . .
O43 U10 O57 89.4(11) . .
O28 U10 O57 91.8(10) . .
O43 U10 O39 89.6(10) . .
O28 U10 O39 90.6(10) . .
O57 U10 O39 76.6(9) . .
O43 U10 O7 91.5(10) . .
O28 U10 O7 87.4(9) . .
O57 U10 O7 144.1(9) . .
O39 U10 O7 67.5(8) . .
O43 U10 O12 93.4(10) . .
O28 U10 O12 87.0(9) . .
O57 U10 O12 77.6(9) . .
O39 U10 O12 154.0(8) . .
O7 U10 O12 138.1(8) . .
O43 U10 O18 88.8(10) . .
O28 U10 O18 90.4(9) . .
O57 U10 O18 140.7(9) . .
O39 U10 O18 142.6(8) . .
O7 U10 O18 75.2(8) . .
O12 U10 O18 63.3(7) . .
O43 U10 W1 95.1(8) . .
O28 U10 W1 84.6(8) . .
O57 U10 W1 109.6(7) . .
O39 U10 W1 172.2(6) . .
O7 U10 W1 106.1(5) . .
O12 U10 W1 32.0(5) . .
O18 U10 W1 31.7(5) . .
O43 U10 U1 83.1(8) . .
O28 U10 U1 96.4(8) . .
O57 U10 U1 110.7(7) . .
O39 U10 U1 34.8(6) . .
O7 U10 U1 34.1(5) . .
O12 U10 U1 170.9(5) . .
O18 U10 U1 108.0(5) . .
W1 U10 U1 139.66(5) . .
O81 U11 O17 177.7(13) . .
O81 U11 O2 94.3(11) . .
O17 U11 O2 88.0(9) . .
O81 U11 O26 91.3(11) . .
O17 U11 O26 90.6(9) . .
O2 U11 O26 36.6(7) . .
O81 U11 O90 92.5(14) . .
O17 U11 O90 88.1(12) . .
O2 U11 O90 73.0(10) . .
O26 U11 O90 109.6(11) . .
O81 U11 O49 89.3(12) . .
O17 U11 O49 90.0(10) . .
O2 U11 O49 107.1(8) . .
O26 U11 O49 70.6(8) . .
O90 U11 O49 178.1(11) . .
O81 U11 O3 87.6(11) . .
O17 U11 O3 90.2(10) . .
O2 U11 O3 165.4(8) . .
O26 U11 O3 128.9(8) . .
O90 U11 O3 121.5(11) . .
O49 U11 O3 58.3(8) . .
O81 U11 O60 86.7(12) . .
O17 U11 O60 91.7(10) . .
O2 U11 O60 130.6(8) . .
O26 U11 O60 166.9(8) . .
O90 U11 O60 57.6(11) . .
O49 U11 O60 122.3(9) . .
O3 U11 O60 64.0(9) . .
O81 U11 P12 88.6(10) . .
O17 U11 P12 89.7(8) . .
O2 U11 P12 136.5(5) . .
O26 U11 P12 100.0(6) . .
O90 U11 P12 150.3(9) . .
O49 U11 P12 29.4(6) . .
O3 U11 P12 29.0(6) . .
O60 U11 P12 93.0(7) . .
O81 U11 P5 87.8(10) . .
O17 U11 P5 91.7(8) . .
O2 U11 P5 101.4(6) . .
O26 U11 P5 137.9(6) . .
O90 U11 P5 28.5(9) . .
O49 U11 P5 151.5(7) . .
O3 U11 P5 93.2(6) . .
O60 U11 P5 29.1(7) . .
P12 U11 P5 122.1(3) . .
O81 U11 U6 81.3(10) . .
O17 U11 U6 96.4(8) . .
O2 U11 U6 162.5(5) . .
O26 U11 U6 159.3(5) . .
O90 U11 U6 90.2(9) . .
O49 U11 U6 89.9(6) . .
O3 U11 U6 32.1(6) . .
O60 U11 U6 32.7(6) . .
P12 U11 U6 60.71(17) . .
P5 U11 U6 61.6(3) . .
O27 U12 O75 178.1(13) . .
O27 U12 O84 100.1(12) . .
O75 U12 O84 81.0(13) . .
O27 U12 O44 87.9(10) . .
O75 U12 O44 94.0(11) . .
O84 U12 O44 70.8(10) . .
O27 U12 O36 91.5(10) . .
O75 U12 O36 89.7(11) . .
O84 U12 O36 105.9(10) . .
O44 U12 O36 36.5(8) . .
O27 U12 O10 89.6(10) . .
O75 U12 O10 89.4(11) . .
O84 U12 O10 170.1(10) . .
O44 U12 O10 107.9(8) . .
O36 U12 O10 71.6(8) . .
O27 U12 O34 87.7(10) . .
O75 U12 O34 90.4(11) . .
O84 U12 O34 122.5(10) . .
O44 U12 O34 166.5(8) . .
O36 U12 O34 130.9(8) . .
O10 U12 O34 59.3(8) . .
O27 U12 O66 89.8(11) . .
O75 U12 O66 89.3(12) . .
O84 U12 O66 61.2(11) . .
O44 U12 O66 130.7(9) . .
O36 U12 O66 167.1(9) . .
O10 U12 O66 121.2(9) . .
O34 U12 O66 62.0(9) . .
O27 U12 P3 96.9(9) . .
O75 U12 P3 83.2(10) . .
O84 U12 P3 30.2(9) . .
O44 U12 P3 100.6(6) . .
O36 U12 P3 136.1(6) . .
O10 U12 P3 150.9(6) . .
O34 U12 P3 92.6(6) . .
O66 U12 P3 31.1(7) . .
O27 U12 P8 87.5(9) . .
O75 U12 P8 90.8(10) . .
O84 U12 P8 151.9(9) . .
O44 U12 P8 136.9(6) . .
O36 U12 P8 100.8(6) . .
O10 U12 P8 29.3(6) . .
O34 U12 P8 30.1(6) . .
O66 U12 P8 92.0(7) . .
P3 U12 P8 122.4(3) . .
O27 U12 U7 90.7(8) . .
O75 U12 U7 87.7(10) . .
O84 U12 U7 92.1(8) . .
O44 U12 U7 162.3(6) . .
O36 U12 U7 161.1(6) . .
O10 U12 U7 89.7(6) . .
O34 U12 U7 30.5(6) . .
O66 U12 U7 31.6(7) . .
P3 U12 U7 62.0(2) . .
P8 U12 U7 60.53(17) . .
O50 W1 O9 107.0(11) . .
O50 W1 O18 105.9(11) . .
O9 W1 O18 84.4(9) . .
O50 W1 O12 108.6(11) . .
O9 W1 O12 144.3(9) . .
O18 W1 O12 84.6(10) . .
O50 W1 O21 106.4(11) . .
O9 W1 O21 86.0(10) . .
O18 W1 O21 147.6(10) . .
O12 W1 O21 85.4(10) . .
O50 W1 U10 108.0(9) . .
O9 W1 U10 122.4(7) . .
O18 W1 U10 42.6(7) . .
O12 W1 U10 42.6(7) . .
O21 W1 U10 124.4(7) . .
O50 W1 U3 109.4(9) . .
O9 W1 U3 42.2(7) . .
O18 W1 U3 42.4(7) . .
O12 W1 U3 121.0(7) . .
O21 W1 U3 123.3(7) . .
U10 W1 U3 83.28(4) . .
O50 W1 U7 112.3(9) . .
O9 W1 U7 121.3(7) . .
O18 W1 U7 122.1(7) . .
O12 W1 U7 43.1(7) . .
O21 W1 U7 42.4(7) . .
U10 W1 U7 84.11(4) . .
U3 W1 U7 138.28(6) . .
O50 W1 U5 109.1(9) . .
O9 W1 U5 43.3(7) . .
O18 W1 U5 123.2(7) . .
O12 W1 U5 122.4(7) . .
O21 W1 U5 43.0(7) . .
U10 W1 U5 142.81(6) . .
U3 W1 U5 83.86(4) . .
U7 W1 U5 82.68(4) . .
O61 W2 O16 106.9(8) . 2_665
O61 W2 O16 106.9(8) . 4_565
O16 W2 O16 85.1(4) 2_665 4_565
O61 W2 O16 106.9(8) . .
O16 W2 O16 146.2(16) 2_665 .
O16 W2 O16 85.1(4) 4_565 .
O61 W2 O16 106.9(8) . 3_655
O16 W2 O16 85.1(4) 2_665 3_655
O16 W2 O16 146.2(16) 4_565 3_655
O16 W2 O16 85.1(4) . 3_655
O61 W2 U6 110.87(6) . 4_565
O16 W2 U6 42.6(8) 2_665 4_565
O16 W2 U6 42.7(8) 4_565 4_565
O16 W2 U6 121.9(8) . 4_565
O16 W2 U6 121.9(8) 3_655 4_565
O61 W2 U6 110.87(6) . 2_665
O16 W2 U6 42.7(8) 2_665 2_665
O16 W2 U6 121.9(8) 4_565 2_665
O16 W2 U6 121.9(8) . 2_665
O16 W2 U6 42.6(8) 3_655 2_665
U6 W2 U6 82.71(4) 4_565 2_665
O61 W2 U6 110.87(6) . .
O16 W2 U6 121.9(8) 2_665 .
O16 W2 U6 42.6(8) 4_565 .
O16 W2 U6 42.7(8) . .
O16 W2 U6 121.9(8) 3_655 .
U6 W2 U6 82.71(4) 4_565 .
U6 W2 U6 138.27(12) 2_665 .
O61 W2 U6 110.87(6) . 3_655
O16 W2 U6 121.9(8) 2_665 3_655
O16 W2 U6 121.9(8) 4_565 3_655
O16 W2 U6 42.6(8) . 3_655
O16 W2 U6 42.7(8) 3_655 3_655
U6 W2 U6 138.27(12) 4_565 3_655
U6 W2 U6 82.71(4) 2_665 3_655
U6 W2 U6 82.71(4) . 3_655
O65 W3 O33 107.7(8) . .
O65 W3 O33 107.7(8) . 4_565
O33 W3 O33 84.7(5) . 4_565
O65 W3 O33 107.7(8) . 3_655
O33 W3 O33 84.7(5) . 3_655
O33 W3 O33 144.6(16) 4_565 3_655
O65 W3 O33 107.7(8) . 2_665
O33 W3 O33 144.6(16) . 2_665
O33 W3 O33 84.7(5) 4_565 2_665
O33 W3 O33 84.7(5) 3_655 2_665
O65 W3 U9 109.47(5) . 4_565
O33 W3 U9 43.4(8) . 4_565
O33 W3 U9 41.8(8) 4_565 4_565
O33 W3 U9 122.9(8) 3_655 4_565
O33 W3 U9 121.6(8) 2_665 4_565
O65 W3 U9 109.47(5) . .
O33 W3 U9 41.8(8) . .
O33 W3 U9 121.6(8) 4_565 .
O33 W3 U9 43.4(8) 3_655 .
O33 W3 U9 122.9(8) 2_665 .
U9 W3 U9 83.62(3) 4_565 .
O65 W3 U9 109.47(5) . 2_665
O33 W3 U9 122.9(8) . 2_665
O33 W3 U9 43.4(8) 4_565 2_665
O33 W3 U9 121.6(8) 3_655 2_665
O33 W3 U9 41.8(8) 2_665 2_665
U9 W3 U9 83.62(3) 4_565 2_665
U9 W3 U9 141.06(10) . 2_665
O65 W3 U9 109.47(5) . 3_655
O33 W3 U9 121.6(8) . 3_655
O33 W3 U9 122.9(8) 4_565 3_655
O33 W3 U9 41.8(8) 3_655 3_655
O33 W3 U9 43.4(8) 2_665 3_655
U9 W3 U9 141.06(10) 4_565 3_655
U9 W3 U9 83.62(3) . 3_655
U9 W3 U9 83.62(3) 2_665 3_655
O67 P1 O85 115.8(19) . .
O67 P1 O11 108.4(15) . .
O85 P1 O11 108.3(18) . .
O67 P1 O62 109.3(17) . .
O85 P1 O62 114.9(19) . .
O11 P1 O62 98.7(14) . .
O67 P1 U2 123.3(12) . .
O85 P1 U2 120.8(15) . .
O11 P1 U2 49.9(8) . .
O62 P1 U2 49.0(11) . .
O82 P2 O23 110(2) . .
O82 P2 O68 110(2) . .
O23 P2 O68 116(2) . .
O82 P2 O30 109(2) . .
O23 P2 O30 114(2) . .
O68 P2 O30 97.7(16) . .
O82 P2 U4 129.8(17) . .
O23 P2 U4 120.7(18) . .
O68 P2 U4 48.2(12) . .
O30 P2 U4 50.9(9) . .
O4 P3 O94 118(2) . .
O4 P3 O84 108(2) . .
O94 P3 O84 113(2) . .
O4 P3 O66 96.2(18) . .
O94 P3 O66 118(2) . .
O84 P3 O66 100.1(18) . .
O4 P3 U12 111.5(15) . .
O94 P3 U12 130.4(18) . .
O84 P3 U12 47.6(13) . .
O66 P3 U12 52.6(11) . .
O93 P4 O39 108(3) . .
O93 P4 O78 110(3) . .
O39 P4 O78 102.6(17) . .
O93 P4 O92 121(3) . .
O39 P4 O92 108(2) . .
O78 P4 O92 106(2) . .
O93 P4 U1 121(2) . .
O39 P4 U1 53.1(10) . .
O78 P4 U1 49.5(12) . .
O92 P4 U1 118(2) . .
O91 P5 O90 113(2) . .
O91 P5 O60 117(2) . .
O90 P5 O60 97.1(19) . .
O91 P5 O88 123(3) . .
O90 P5 O88 106(3) . .
O60 P5 O88 96(2) . .
O91 P5 U11 133.6(17) . .
O90 P5 U11 48.0(15) . .
O60 P5 U11 49.3(11) . .
O88 P5 U11 104(2) . .
O70 P6 O6 111.7(16) . .
O70 P6 O7 111.5(16) . .
O6 P6 O7 100.0(13) . .
O70 P6 O15 114.1(16) . .
O6 P6 O15 111.2(14) . .
O7 P6 O15 107.4(13) . .
O70 P6 U1 121.2(13) . .
O6 P6 U1 48.2(9) . .
O7 P6 U1 52.1(9) . .
O15 P6 U1 124.7(10) . .
O45 P7 O47 113.4(14) . .
O45 P7 O24 111.5(14) . .
O47 P7 O24 109.4(14) . .
O45 P7 O8 113.0(13) . .
O47 P7 O8 107.7(14) . .
O24 P7 O8 100.9(13) . .
O45 P7 U8 126.6(10) . .
O47 P7 U8 120.0(10) . .
O24 P7 U8 50.6(9) . .
O8 P7 U8 50.3(8) . .
O31 P8 O57 111.6(15) . .
O31 P8 O10 114.2(14) . .
O57 P8 O10 112.2(15) . .
O31 P8 O34 110.4(14) . .
O57 P8 O34 108.5(15) . .
O10 P8 O34 99.1(13) . .
O31 P8 U12 123.9(11) . .
O57 P8 U12 124.4(12) . .
O10 P8 U12 48.7(9) . .
O34 P8 U12 50.5(9) . .
O77 P9 O89 109(2) . .
O77 P9 O38 113.1(18) . .
O89 P9 O38 109.9(18) . .
O77 P9 O55 111.0(17) . .
O89 P9 O55 113.1(18) . .
O38 P9 O55 100.2(15) . .
O77 P9 U2 132.9(14) . .
O89 P9 U2 117.7(15) . .
O38 P9 U2 51.4(10) . .
O55 P9 U2 49.5(10) . .
O25 P10 O79 101(2) . .
O25 P10 O95 106(2) . .
O79 P10 O95 118(3) . .
O25 P10 O51 106.3(16) . .
O79 P10 O51 107(2) . .
O95 P10 O51 117(2) . .
O25 P10 U4 51.9(9) . .
O79 P10 U4 49.1(17) . .
O95 P10 U4 120.1(19) . .
O51 P10 U4 122.4(13) . .
O73 P11 O19 112.9(16) . .
O73 P11 O58 111.2(17) . .
O19 P11 O58 109.7(15) . .
O73 P11 O13 110.0(16) . .
O19 P11 O13 112.3(14) . .
O58 P11 O13 100.0(14) . .
O73 P11 U8 114.1(13) . .
O19 P11 U8 132.9(11) . .
O58 P11 U8 49.4(10) . .
O13 P11 U8 51.8(9) . .
O71 P12 O3 113.9(17) . .
O71 P12 O54 113.4(17) . .
O3 P12 O54 106.5(14) . .
O71 P12 O49 112.1(17) . .
O3 P12 O49 99.9(14) . .
O54 P12 O49 110.1(15) . .
O71 P12 U11 126.6(14) . .
O3 P12 U11 50.1(9) . .
O54 P12 U11 120.0(12) . .
O49 P12 U11 49.8(10) . .
O14 O1 U8 72.2(12) . .
O14 O1 U1 72.1(12) . 3_655
U8 O1 U1 124.0(9) . 3_655
O26 O2 U4 73.3(12) . .
O26 O2 U11 72.4(12) . .
U4 O2 U11 124.3(9) . .
P12 O3 U6 142.8(14) . .
P12 O3 U11 100.9(12) . .
U6 O3 U11 114.7(9) . .
P6 O6 U1 102.8(12) . .
P6 O7 U10 144.4(13) . .
P6 O7 U1 98.2(11) . .
U10 O7 U1 113.5(9) . .
P7 O8 U5 141.6(13) . .
P7 O8 U8 99.8(10) . .
U5 O8 U8 114.9(9) . .
W1 O9 U3 106.2(9) . .
W1 O9 U5 105.0(9) . .
U3 O9 U5 142.8(10) . .
P8 O10 U12 102.0(12) . .
P1 O11 U9 142.1(13) . .
P1 O11 U2 100.8(11) . .
U9 O11 U2 115.1(9) . .
W1 O12 U10 105.4(10) . .
W1 O12 U7 104.9(9) . .
U10 O12 U7 144.0(10) . .
P11 O13 U5 141.4(14) . .
P11 O13 U8 98.4(11) . .
U5 O13 U8 112.5(9) . .
O1 O14 U8 70.7(12) . .
O1 O14 U1 70.9(12) . 3_655
U8 O14 U1 122.3(10) . 3_655
P6 O15 U3 131.0(14) . .
W2 O16 U6 106.8(11) . 3_655
W2 O16 U6 106.7(11) . .
U6 O16 U6 138.2(11) 3_655 .
W1 O18 U3 105.9(10) . .
W1 O18 U10 105.6(10) . .
U3 O18 U10 142.2(10) . .
W1 O21 U7 105.3(10) . .
W1 O21 U5 104.8(10) . .
U7 O21 U5 140.4(10) . .
P7 O24 U8 99.9(11) . .
P10 O25 U3 145.7(14) . .
P10 O25 U4 98.7(12) . .
U3 O25 U4 113.5(9) . .
O2 O26 U4 69.8(12) . .
O2 O26 U11 71.0(12) . .
U4 O26 U11 121.3(9) . .
P2 O30 U3 144.5(14) . .
P2 O30 U4 99.9(12) . .
U3 O30 U4 112.4(9) . .
W3 O33 U9 106.6(11) . .
W3 O33 U9 104.7(11) . 4_565
U9 O33 U9 143.1(11) . 4_565
P8 O34 U7 143.0(15) . .
P8 O34 U12 99.5(12) . .
U7 O34 U12 117.3(10) . .
O44 O36 U12 71.6(13) . .
O44 O36 U2 70.6(13) . .
U12 O36 U2 122.6(10) . .
P9 O38 U9 141.7(15) . .
P9 O38 U2 98.7(12) . .
U9 O38 U2 113.6(10) . .
P4 O39 U10 150.3(15) . .
P4 O39 U1 96.9(12) . .
U10 O39 U1 112.7(9) . .
O36 O44 U2 72.7(13) . .
O36 O44 U12 71.8(13) . .
U2 O44 U12 124.0(10) . .
P7 O47 U7 133.9(14) . .
P12 O49 U11 100.8(13) . .
P10 O51 U5 131.3(17) . .
P12 O54 U6 131.5(15) . 4_565
P9 O55 U2 100.2(13) . .
P8 O57 U10 133.1(16) . .
P11 O58 U8 101.3(13) . .
P5 O60 U6 144.2(17) . .
P5 O60 U11 101.5(14) . .
U6 O60 U11 113.0(11) . .
P1 O62 U2 101.6(14) . .
P3 O66 U7 145.4(17) . .
P3 O66 U12 96.3(14) . .
U7 O66 U12 114.8(11) . .
P1 O67 U9 137.3(17) . 3_655
P2 O68 U4 102.8(16) . .
P4 O78 U1 100.2(16) . .
P10 O79 U4 101(2) . .
P3 O84 U12 102.2(17) . .
P5 O90 U11 103.5(19) . .

loop_
_geom_bond_atom_site_label_1
_geom_bond_atom_site_label_2
_geom_bond_distance
_geom_bond_site_symmetry_2
U1 O42 1.79(2) .
U1 O48 1.79(2) .
U1 O1 2.36(2) 4_565
U1 O6 2.37(2) .
U1 O14 2.38(2) 4_565
U1 O78 2.39(3) .
U1 O7 2.47(2) .
U1 O39 2.50(2) .
U1 P4 3.097(14) .
U1 P6 3.099(9) .
U1 U10 4.0334(19) .
U2 O46 1.78(2) .
U2 O56 1.78(3) .
U2 O44 2.32(2) .
U2 O36 2.35(2) .
U2 O62 2.40(3) .
U2 O55 2.42(3) .
U2 O11 2.42(2) .
U2 O38 2.48(2) .
U2 P1 3.113(10) .
U2 P9 3.132(12) .
U2 U9 4.035(2) .
U3 O29 1.73(3) .
U3 O32 1.74(3) .
U3 O15 2.29(2) .
U3 O25 2.34(2) .
U3 O30 2.36(2) .
U3 O9 2.40(2) .
U3 O18 2.40(2) .
U3 W1 3.4238(19) .
U3 U4 4.0185(17) .
U4 O35 1.75(3) .
U4 O64 1.79(3) .
U4 O2 2.33(2) .
U4 O26 2.37(2) .
U4 O79 2.39(5) .
U4 O68 2.40(3) .
U4 O25 2.47(2) .
U4 O30 2.47(2) .
U4 P10 3.098(13) .
U4 P2 3.143(13) .
U5 O53 1.74(3) .
U5 O22 1.76(2) .
U5 O51 2.30(3) .
U5 O8 2.34(2) .
U5 O13 2.39(2) .
U5 O21 2.42(2) .
U5 O9 2.44(2) .
U5 W1 3.4358(19) .
U5 U8 4.0380(19) .
U6 O59 1.75(3) .
U6 O41 1.75(2) .
U6 O54 2.31(3) 3_655
U6 O3 2.36(2) .
U6 O60 2.37(3) .
U6 O16 2.43(2) 4_565
U6 O16 2.43(2) .
U6 W2 3.4342(18) .
U6 U11 4.0380(18) .
U7 O72 1.76(3) .
U7 O37 1.76(2) .
U7 O47 2.28(2) .
U7 O34 2.31(2) .
U7 O66 2.33(3) .
U7 O21 2.39(2) .
U7 O12 2.42(2) .
U7 W1 3.4257(19) .
U7 U12 4.0453(19) .
U8 O5 1.80(2) .
U8 O20 1.82(2) .
U8 O1 2.34(2) .
U8 O14 2.36(2) .
U8 O58 2.40(3) .
U8 O8 2.45(2) .
U8 O24 2.46(2) .
U8 O13 2.47(2) .
U8 P11 3.105(10) .
U8 P7 3.132(9) .
U9 O52 1.77(3) .
U9 O40 1.78(3) .
U9 O67 2.30(3) 4_565
U9 O38 2.34(3) .
U9 O11 2.36(2) .
U9 O33 2.38(3) .
U9 O33 2.43(3) 3_655
U9 W3 3.4214(18) .
U10 O43 1.76(3) .
U10 O28 1.77(2) .
U10 O57 2.31(3) .
U10 O39 2.35(2) .
U10 O7 2.35(2) .
U10 O12 2.40(2) .
U10 O18 2.41(2) .
U10 W1 3.421(2) .
U11 O81 1.77(3) .
U11 O17 1.81(2) .
U11 O2 2.36(2) .
U11 O26 2.38(2) .
U11 O90 2.44(4) .
U11 O49 2.42(3) .
U11 O3 2.44(2) .
U11 O60 2.47(3) .
U11 P12 3.118(11) .
U11 P5 3.190(16) .
U12 O27 1.79(3) .
U12 O75 1.83(3) .
U12 O84 2.33(3) .
U12 O44 2.35(2) .
U12 O36 2.35(2) .
U12 O10 2.38(2) .
U12 O34 2.42(2) .
U12 O66 2.47(3) .
U12 P3 3.087(15) .
U12 P8 3.098(9) .
W1 O50 1.69(3) .
W1 O9 1.87(2) .
W1 O18 1.87(2) .
W1 O12 1.88(2) .
W1 O21 1.90(2) .
W2 O61 1.72(6) .
W2 O16 1.83(2) 2_665
W2 O16 1.83(2) 4_565
W2 O16 1.83(2) .
W2 O16 1.83(2) 3_655
W2 U6 3.4342(18) 4_565
W2 U6 3.4342(18) 2_665
W2 U6 3.4342(18) 3_655
W3 O65 1.75(6) .
W3 O33 1.87(3) .
W3 O33 1.87(3) 4_565
W3 O33 1.87(3) 3_655
W3 O33 1.87(3) 2_665
W3 U9 3.4214(18) 4_565
W3 U9 3.4214(18) 2_665
W3 U9 3.4214(18) 3_655
P1 O67 1.49(3) .
P1 O85 1.52(4) .
P1 O11 1.55(2) .
P1 O62 1.56(3) .
P2 O82 1.49(4) .
P2 O23 1.56(5) .
P2 O68 1.56(3) .
P2 O30 1.56(3) .
P3 O4 1.23(3) .
P3 O94 1.48(4) .
P3 O84 1.59(4) .
P3 O66 1.60(3) .
P4 O93 1.33(5) .
P4 O39 1.56(3) .
P4 O78 1.59(3) .
P4 O92 1.59(5) .
P5 O91 1.45(4) .
P5 O90 1.57(4) .
P5 O60 1.59(3) .
P5 O88 1.64(6) .
P6 O70 1.45(3) .
P6 O6 1.54(3) .
P6 O7 1.55(2) .
P6 O15 1.57(3) .
P7 O45 1.54(3) .
P7 O47 1.56(3) .
P7 O24 1.57(3) .
P7 O8 1.58(2) .
P8 O31 1.48(3) .
P8 O57 1.53(3) .
P8 O10 1.55(2) .
P8 O34 1.57(3) .
P9 O77 1.50(3) .
P9 O89 1.52(4) .
P9 O38 1.58(3) .
P9 O55 1.61(3) .
P10 O25 1.54(3) .
P10 O79 1.55(5) .
P10 O95 1.57(5) .
P10 O51 1.61(3) .
P11 O73 1.48(3) .
P11 O19 1.49(3) .
P11 O58 1.55(3) .
P11 O13 1.56(2) .
P12 O71 1.48(3) .
P12 O3 1.54(3) .
P12 O54 1.54(3) .
P12 O49 1.56(3) .
O1 O14 1.50(3) .
O1 U1 2.36(2) 3_655
O2 O26 1.49(3) .
O14 U1 2.38(2) 3_655
O16 U6 2.43(2) 3_655
O33 U9 2.43(3) 4_565
O36 O44 1.47(3) .
O54 U6 2.31(3) 4_565
O67 U9 2.30(3) 3_655
